data_7121286
loop_
_publ_author_name
'Cao, Bo'
'Wei, Yin'
'Shi, Min'

_publ_section_title
;
 An atmosphere and light tuned highly diastereoselective synthesis of
 cyclobuta/penta[b]indoles from aniline-tethered alkylidenecyclopropanes
 with alkynes.
;
_journal_issue 23
_journal_name_full 'Chemical communications (Cambridge, England)'
_journal_page_first 2870
_journal_page_last 2873
_journal_paper_doi 10.1039/c8cc00180d
_journal_volume 54
_journal_year 2018
_chemical_formula_moiety 'C24 H24 Br N O4'
_chemical_formula_sum 'C24 H24 Br N O4'
_chemical_formula_weight 470.35
_space_group_crystal_system monoclinic
_space_group_IT_number 14
_space_group_name_Hall '-P 2ybc'
_space_group_name_H-M_alt 'P 1 21/c 1'
_symmetry_space_group_name_Hall '-P 2ybc'
_symmetry_space_group_name_H-M 'P 1 21/c 1'
_atom_sites_solution_hydrogens geom
_atom_sites_solution_primary dual
_audit_creation_date 2016-12-15
_audit_creation_method
;
Olex2 1.2
(compiled 2016.11.30 svn.r3356 for OlexSys, GUI svn.r5269)
;
_audit_update_record
;
2016-12-15 deposited with the CCDC.
2018-02-13 downloaded from the CCDC.
;
_cell_angle_alpha 90
_cell_angle_beta 106.809(2)
_cell_angle_gamma 90
_cell_formula_units_Z 4
_cell_length_a 11.8749(12)
_cell_length_b 13.1162(14)
_cell_length_c 14.6639(16)
_cell_measurement_reflns_used 3164
_cell_measurement_temperature 130
_cell_measurement_theta_max 25.069
_cell_measurement_theta_min 2.37
_cell_volume 2186.4(4)
_computing_cell_refinement 'SAINT v7.68A (Bruker, 2009)'
_computing_data_reduction 'SAINT v7.68A (Bruker, 2009)'
_computing_molecular_graphics 'Olex2 (Dolomanov et al., 2009)'
_computing_publication_material 'Olex2 (Dolomanov et al., 2009)'
_computing_structure_refinement 'ShelXL (Sheldrick, 2015)'
_computing_structure_solution 'ShelXT (Sheldrick, 2015)'
_diffrn_ambient_temperature 130
_diffrn_measured_fraction_theta_full 1.000
_diffrn_measured_fraction_theta_max 0.989
_diffrn_measurement_device_type 'Bruker APEX-II CCD'
_diffrn_measurement_method '\f and \w scans'
_diffrn_radiation_monochromator graphite
_diffrn_radiation_type MoK\a
_diffrn_radiation_wavelength 0.71073
_diffrn_reflns_av_R_equivalents 0.0611
_diffrn_reflns_av_unetI/netI 0.0721
_diffrn_reflns_Laue_measured_fraction_full 1.000
_diffrn_reflns_Laue_measured_fraction_max 0.989
_diffrn_reflns_limit_h_max 16
_diffrn_reflns_limit_h_min -16
_diffrn_reflns_limit_k_max 14
_diffrn_reflns_limit_k_min -18
_diffrn_reflns_limit_l_max 20
_diffrn_reflns_limit_l_min -21
_diffrn_reflns_number 21906
_diffrn_reflns_point_group_measured_fraction_full 1.000
_diffrn_reflns_point_group_measured_fraction_max 0.989
_diffrn_reflns_theta_full 25.242
_diffrn_reflns_theta_max 30.640
_diffrn_reflns_theta_min 1.791
_diffrn_standards_number 0
_exptl_absorpt_coefficient_mu 1.910
_exptl_absorpt_correction_T_max 0.7461
_exptl_absorpt_correction_T_min 0.5737
_exptl_absorpt_correction_type multi-scan
_exptl_absorpt_process_details
;
SADABS-2008/1 (Bruker,2008) was used for absorption correction.
wR2(int) was 0.0884 before and 0.0441 after correction.
The Ratio of minimum to maximum transmission is 0.7689.
The \l/2 correction factor is 0.0015.
;
_exptl_crystal_colour colourless
_exptl_crystal_density_diffrn 1.429
_exptl_crystal_description block
_exptl_crystal_F_000 968
_exptl_crystal_size_max 0.15
_exptl_crystal_size_mid 0.1
_exptl_crystal_size_min 0.05
_refine_diff_density_max 0.863
_refine_diff_density_min -0.666
_refine_diff_density_rms 0.078
_refine_ls_extinction_method none
_refine_ls_goodness_of_fit_ref 0.999
_refine_ls_hydrogen_treatment constr
_refine_ls_matrix_type full
_refine_ls_number_parameters 273
_refine_ls_number_reflns 6683
_refine_ls_number_restraints 0
_refine_ls_restrained_S_all 0.999
_refine_ls_R_factor_all 0.0961
_refine_ls_R_factor_gt 0.0461
_refine_ls_shift/su_max 0.001
_refine_ls_shift/su_mean 0.000
_refine_ls_structure_factor_coef Fsqd
_refine_ls_weighting_details 'w=1/[\s^2^(Fo^2^)+(0.0472P)^2^+0.5140P] where P=(Fo^2^+2Fc^2^)/3'
_refine_ls_weighting_scheme calc
_refine_ls_wR_factor_gt 0.0957
_refine_ls_wR_factor_ref 0.1120
_reflns_Friedel_coverage 0.000
_reflns_number_gt 4120
_reflns_number_total 6683
_reflns_threshold_expression 'I > 2\s(I)'
_cod_data_source_file c8cc00180d2.cif
_cod_data_source_block mo_dm16863_0m
_cod_depositor_comments 'Adding full bibliography for 7121284--7121288.cif.'
_cod_database_code 7121286
_shelx_space_group_comment
;
The symmetry employed for this shelxl refinement is uniquely defined
by the following loop, which should always be used as a source of
symmetry information in preference to the above space-group names.
They are only intended as comments.
;
_shelx_estimated_absorpt_t_max 0.911
_shelx_estimated_absorpt_t_min 0.763
_olex2_refinement_description
;
1. Fixed Uiso
 At 1.2 times of:
  All C(H) groups, All C(H,H) groups, All N(H) groups
 At 1.5 times of:
  All C(H,H,H) groups
2.a Secondary CH2 refined with riding coordinates:
 C9(H9A,H9B), C10(H10A,H10B), C20(H20A,H20B), C23(H23A,H23B)
2.b Aromatic/amide H refined with riding coordinates:
 N1(H1), C2(H2), C3(H3), C4(H4), C5(H5), C13(H13), C14(H14), C16(H16),
 C17(H17), C18(H18)
2.c Idealised Me refined as rotating group:
 C21(H21A,H21B,H21C), C24(H24A,H24B,H24C)
;
_shelx_shelxl_version_number 2016/6
_olex2_submission_special_instructions 'No special instructions were received'

loop_
_space_group_symop_operation_xyz
'x, y, z'
'-x, y+1/2, -z+1/2'
'-x, -y, -z'
'x, -y-1/2, z-1/2'

loop_
_atom_site_label
_atom_site_type_symbol
_atom_site_fract_x
_atom_site_fract_y
_atom_site_fract_z
_atom_site_U_iso_or_equiv
_atom_site_adp_type
_atom_site_occupancy
_atom_site_site_symmetry_order
_atom_site_calc_flag
_atom_site_refinement_flags_posn
Br1 Br 0.81695(2) 0.28406(2) 0.53623(2) 0.03733(10) Uani 1 1 d .
O1 O 0.32241(15) 0.20173(14) 0.19735(12) 0.0272(4) Uani 1 1 d .
O2 O 0.38023(15) 0.10998(13) 0.33201(12) 0.0251(4) Uani 1 1 d .
O3 O 0.06362(14) 0.37459(13) 0.57459(12) 0.0233(4) Uani 1 1 d .
O4 O 0.17396(14) 0.51429(13) 0.62306(12) 0.0229(4) Uani 1 1 d .
N1 N 0.12291(17) 0.26793(16) 0.24222(15) 0.0238(5) Uani 1 1 d .
H1 H 0.059329 0.233085 0.213181 0.029 Uiso 1 1 calc R
C1 C 0.1444(2) 0.36908(19) 0.22399(17) 0.0222(5) Uani 1 1 d .
C2 C 0.0853(2) 0.4287(2) 0.14594(19) 0.0314(6) Uani 1 1 d .
H2 H 0.023824 0.400860 0.095440 0.038 Uiso 1 1 calc R
C3 C 0.1189(3) 0.5293(2) 0.1442(2) 0.0353(7) Uani 1 1 d .
H3 H 0.080397 0.570693 0.091218 0.042 Uiso 1 1 calc R
C4 C 0.2074(3) 0.5712(2) 0.2181(2) 0.0332(6) Uani 1 1 d .
H4 H 0.228244 0.640886 0.215525 0.040 Uiso 1 1 calc R
C5 C 0.2660(2) 0.51134(19) 0.29620(18) 0.0255(5) Uani 1 1 d .
H5 H 0.326752 0.539513 0.347053 0.031 Uiso 1 1 calc R
C6 C 0.2338(2) 0.41071(18) 0.29800(16) 0.0183(5) Uani 1 1 d .
C7 C 0.27642(19) 0.32997(18) 0.37440(16) 0.0170(4) Uani 1 1 d .
C8 C 0.2235(2) 0.22886(18) 0.31770(17) 0.0195(5) Uani 1 1 d .
C9 C 0.1864(2) 0.16401(19) 0.39104(18) 0.0238(5) Uani 1 1 d .
H9A H 0.254593 0.126785 0.432637 0.029 Uiso 1 1 calc R
H9B H 0.125064 0.114168 0.359146 0.029 Uiso 1 1 calc R
C10 C 0.1382(2) 0.24144(18) 0.44857(18) 0.0232(5) Uani 1 1 d .
H10A H 0.053214 0.253259 0.418544 0.028 Uiso 1 1 calc R
H10B H 0.149967 0.217010 0.514550 0.028 Uiso 1 1 calc R
C11 C 0.20734(19) 0.33749(18) 0.44795(16) 0.0179(5) Uani 1 1 d .
C12 C 0.4090(2) 0.32416(17) 0.41898(16) 0.0180(5) Uani 1 1 d .
C13 C 0.4590(2) 0.28998(18) 0.51183(17) 0.0217(5) Uani 1 1 d .
H13 H 0.410013 0.275538 0.551260 0.026 Uiso 1 1 calc R
C14 C 0.5805(2) 0.2768(2) 0.54739(18) 0.0262(5) Uani 1 1 d .
H14 H 0.614280 0.253384 0.610736 0.031 Uiso 1 1 calc R
C15 C 0.6514(2) 0.29806(18) 0.48954(19) 0.0231(5) Uani 1 1 d .
C16 C 0.6041(2) 0.33384(19) 0.39841(19) 0.0247(5) Uani 1 1 d .
H16 H 0.653712 0.349579 0.359844 0.030 Uiso 1 1 calc R
C17 C 0.4836(2) 0.34679(19) 0.36321(17) 0.0218(5) Uani 1 1 d .
H17 H 0.451016 0.371445 0.300148 0.026 Uiso 1 1 calc R
C18 C 0.2108(2) 0.42021(18) 0.50057(17) 0.0203(5) Uani 1 1 d .
H18 H 0.260742 0.474758 0.494455 0.024 Uiso 1 1 calc R
C19 C 0.1410(2) 0.43147(18) 0.56793(16) 0.0193(5) Uani 1 1 d .
C20 C 0.1017(2) 0.5398(2) 0.68468(18) 0.0252(5) Uani 1 1 d .
H20A H 0.091457 0.479340 0.721881 0.030 Uiso 1 1 calc R
H20B H 0.023151 0.563436 0.646266 0.030 Uiso 1 1 calc R
C21 C 0.1633(3) 0.6218(3) 0.7492(3) 0.0559(10) Uani 1 1 d .
H21A H 0.174474 0.680562 0.711473 0.084 Uiso 1 1 calc GR
H21B H 0.240123 0.596907 0.787850 0.084 Uiso 1 1 calc GR
H21C H 0.116201 0.642218 0.791065 0.084 Uiso 1 1 calc GR
C22 C 0.3128(2) 0.17912(19) 0.27424(18) 0.0219(5) Uani 1 1 d .
C23 C 0.4752(2) 0.0671(2) 0.3003(2) 0.0319(6) Uani 1 1 d .
H23A H 0.525840 0.122138 0.287827 0.038 Uiso 1 1 calc R
H23B H 0.443065 0.027682 0.240910 0.038 Uiso 1 1 calc R
C24 C 0.5449(3) -0.0013(2) 0.3784(2) 0.0431(8) Uani 1 1 d .
H24A H 0.607459 -0.034611 0.357953 0.065 Uiso 1 1 calc GR
H24B H 0.492966 -0.053180 0.392435 0.065 Uiso 1 1 calc GR
H24C H 0.579954 0.039275 0.435703 0.065 Uiso 1 1 calc GR

loop_
_atom_site_aniso_label
_atom_site_aniso_U_11
_atom_site_aniso_U_22
_atom_site_aniso_U_33
_atom_site_aniso_U_23
_atom_site_aniso_U_13
_atom_site_aniso_U_12
Br1 0.01784(13) 0.04695(19) 0.04438(18) 0.01215(14) 0.00453(11) 0.00250(12)
O1 0.0262(9) 0.0374(11) 0.0194(9) -0.0038(8) 0.0088(7) -0.0003(8)
O2 0.0280(9) 0.0227(9) 0.0283(10) 0.0004(7) 0.0140(8) 0.0046(7)
O3 0.0195(8) 0.0276(10) 0.0247(9) -0.0016(7) 0.0094(7) -0.0029(7)
O4 0.0259(9) 0.0233(9) 0.0235(9) -0.0058(7) 0.0132(7) -0.0033(7)
N1 0.0167(9) 0.0300(12) 0.0235(11) -0.0041(9) 0.0040(8) -0.0029(8)
C1 0.0192(11) 0.0305(14) 0.0194(12) -0.0021(10) 0.0096(9) 0.0031(10)
C2 0.0269(13) 0.0454(18) 0.0215(13) 0.0004(12) 0.0066(11) 0.0121(12)
C3 0.0403(16) 0.0420(18) 0.0256(15) 0.0130(13) 0.0125(13) 0.0180(14)
C4 0.0462(17) 0.0241(14) 0.0357(16) 0.0075(12) 0.0220(14) 0.0097(12)
C5 0.0322(14) 0.0239(14) 0.0227(13) 0.0008(10) 0.0113(11) 0.0014(11)
C6 0.0188(11) 0.0214(13) 0.0170(11) 0.0009(9) 0.0090(9) 0.0021(9)
C7 0.0169(10) 0.0185(12) 0.0168(11) -0.0011(9) 0.0068(9) -0.0030(9)
C8 0.0186(11) 0.0207(13) 0.0198(12) -0.0028(9) 0.0067(9) -0.0014(9)
C9 0.0261(13) 0.0198(13) 0.0292(14) -0.0026(10) 0.0139(11) -0.0058(10)
C10 0.0250(12) 0.0214(13) 0.0272(13) -0.0039(10) 0.0138(10) -0.0041(10)
C11 0.0155(10) 0.0215(13) 0.0168(11) 0.0025(9) 0.0048(9) -0.0003(9)
C12 0.0208(11) 0.0143(11) 0.0193(12) -0.0029(9) 0.0065(9) -0.0014(9)
C13 0.0226(11) 0.0237(13) 0.0198(12) -0.0003(10) 0.0076(9) -0.0006(10)
C14 0.0248(12) 0.0276(14) 0.0232(13) 0.0027(11) 0.0024(10) 0.0006(11)
C15 0.0157(10) 0.0220(13) 0.0306(14) 0.0011(10) 0.0049(10) -0.0009(9)
C16 0.0206(12) 0.0250(13) 0.0312(14) 0.0017(11) 0.0115(10) -0.0021(10)
C17 0.0233(12) 0.0249(13) 0.0185(12) 0.0004(10) 0.0080(10) -0.0035(10)
C18 0.0202(11) 0.0207(13) 0.0205(12) 0.0001(10) 0.0070(9) -0.0023(9)
C19 0.0189(11) 0.0215(12) 0.0171(11) 0.0007(9) 0.0045(9) 0.0031(9)
C20 0.0257(13) 0.0294(14) 0.0250(13) -0.0035(11) 0.0145(11) 0.0025(11)
C21 0.0475(19) 0.064(2) 0.069(2) -0.045(2) 0.0380(18) -0.0189(17)
C22 0.0210(12) 0.0215(12) 0.0240(13) -0.0069(10) 0.0077(10) -0.0038(10)
C23 0.0307(14) 0.0337(16) 0.0360(16) -0.0042(12) 0.0170(12) 0.0084(12)
C24 0.0426(17) 0.048(2) 0.0452(19) 0.0078(15) 0.0223(15) 0.0172(15)

loop_
_atom_type_symbol
_atom_type_description
_atom_type_scat_dispersion_real
_atom_type_scat_dispersion_imag
_atom_type_scat_source
C C 0.0033 0.0016 'International Tables Vol C Tables 4.2.6.8 and 6.1.1.4'
H H 0.0000 0.0000 'International Tables Vol C Tables 4.2.6.8 and 6.1.1.4'
Br Br -0.2901 2.4595 'International Tables Vol C Tables 4.2.6.8 and 6.1.1.4'
N N 0.0061 0.0033 'International Tables Vol C Tables 4.2.6.8 and 6.1.1.4'
O O 0.0106 0.0060 'International Tables Vol C Tables 4.2.6.8 and 6.1.1.4'

loop_
_geom_angle_atom_site_label_1
_geom_angle_atom_site_label_2
_geom_angle_atom_site_label_3
_geom_angle
C22 O2 C23 115.99(19)
C19 O4 C20 116.03(18)
C1 N1 H1 125.5
C1 N1 C8 108.90(19)
C8 N1 H1 125.5
N1 C1 C2 128.0(2)
N1 C1 C6 111.4(2)
C6 C1 C2 120.6(2)
C1 C2 H2 120.9
C3 C2 C1 118.1(3)
C3 C2 H2 120.9
C2 C3 H3 119.2
C2 C3 C4 121.5(3)
C4 C3 H3 119.2
C3 C4 H4 119.9
C3 C4 C5 120.2(3)
C5 C4 H4 119.9
C4 C5 H5 120.7
C6 C5 C4 118.7(2)
C6 C5 H5 120.7
C1 C6 C7 108.5(2)
C5 C6 C1 121.0(2)
C5 C6 C7 130.4(2)
C6 C7 C8 101.44(18)
C6 C7 C11 109.99(18)
C6 C7 C12 115.75(19)
C11 C7 C8 102.10(17)
C12 C7 C8 112.65(19)
C12 C7 C11 113.44(18)
N1 C8 C7 102.42(18)
N1 C8 C9 112.78(19)
N1 C8 C22 110.22(19)
C9 C8 C7 104.22(18)
C22 C8 C7 110.80(18)
C22 C8 C9 115.4(2)
C8 C9 H9A 110.9
C8 C9 H9B 110.9
C8 C9 C10 104.32(19)
H9A C9 H9B 108.9
C10 C9 H9A 110.9
C10 C9 H9B 110.9
C9 C10 H10A 110.7
C9 C10 H10B 110.7
H10A C10 H10B 108.8
C11 C10 C9 105.08(19)
C11 C10 H10A 110.7
C11 C10 H10B 110.7
C10 C11 C7 110.70(19)
C18 C11 C7 121.9(2)
C18 C11 C10 127.4(2)
C13 C12 C7 122.1(2)
C13 C12 C17 118.4(2)
C17 C12 C7 119.3(2)
C12 C13 H13 119.8
C12 C13 C14 120.5(2)
C14 C13 H13 119.8
C13 C14 H14 120.3
C15 C14 C13 119.5(2)
C15 C14 H14 120.3
C14 C15 Br1 120.68(19)
C16 C15 Br1 118.34(18)
C16 C15 C14 120.9(2)
C15 C16 H16 120.2
C15 C16 C17 119.5(2)
C17 C16 H16 120.2
C12 C17 H17 119.4
C16 C17 C12 121.1(2)
C16 C17 H17 119.4
C11 C18 H18 118.5
C11 C18 C19 123.1(2)
C19 C18 H18 118.5
O3 C19 O4 123.1(2)
O3 C19 C18 125.6(2)
O4 C19 C18 111.3(2)
O4 C20 H20A 110.3
O4 C20 H20B 110.3
O4 C20 C21 107.1(2)
H20A C20 H20B 108.6
C21 C20 H20A 110.3
C21 C20 H20B 110.3
C20 C21 H21A 109.5
C20 C21 H21B 109.5
C20 C21 H21C 109.5
H21A C21 H21B 109.5
H21A C21 H21C 109.5
H21B C21 H21C 109.5
O1 C22 O2 124.0(2)
O1 C22 C8 123.3(2)
O2 C22 C8 112.6(2)
O2 C23 H23A 110.3
O2 C23 H23B 110.3
O2 C23 C24 107.2(2)
H23A C23 H23B 108.5
C24 C23 H23A 110.3
C24 C23 H23B 110.3
C23 C24 H24A 109.5
C23 C24 H24B 109.5
C23 C24 H24C 109.5
H24A C24 H24B 109.5
H24A C24 H24C 109.5
H24B C24 H24C 109.5

loop_
_geom_bond_atom_site_label_1
_geom_bond_atom_site_label_2
_geom_bond_distance
Br1 C15 1.894(2)
O1 C22 1.203(3)
O2 C22 1.337(3)
O2 C23 1.452(3)
O3 C19 1.209(3)
O4 C19 1.343(3)
O4 C20 1.453(3)
N1 H1 0.8800
N1 C1 1.391(3)
N1 C8 1.466(3)
C1 C2 1.396(4)
C1 C6 1.392(3)
C2 H2 0.9500
C2 C3 1.380(4)
C3 H3 0.9500
C3 C4 1.386(4)
C4 H4 0.9500
C4 C5 1.398(4)
C5 H5 0.9500
C5 C6 1.376(3)
C6 C7 1.518(3)
C7 C8 1.595(3)
C7 C11 1.536(3)
C7 C12 1.522(3)
C8 C9 1.532(3)
C8 C22 1.532(3)
C9 H9A 0.9900
C9 H9B 0.9900
C9 C10 1.533(3)
C10 H10A 0.9900
C10 H10B 0.9900
C10 C11 1.505(3)
C11 C18 1.325(3)
C12 C13 1.393(3)
C12 C17 1.401(3)
C13 H13 0.9500
C13 C14 1.396(3)
C14 H14 0.9500
C14 C15 1.386(3)
C15 C16 1.374(4)
C16 H16 0.9500
C16 C17 1.384(3)
C17 H17 0.9500
C18 H18 0.9500
C18 C19 1.469(3)
C20 H20A 0.9900
C20 H20B 0.9900
C20 C21 1.479(4)
C21 H21A 0.9800
C21 H21B 0.9800
C21 H21C 0.9800
C23 H23A 0.9900
C23 H23B 0.9900
C23 C24 1.500(4)
C24 H24A 0.9800
C24 H24B 0.9800
C24 H24C 0.9800
